data_7014437
loop_
_publ_author_name
'Boonmak, Jaursup'
'Nakano, Motohiro'
'Youngme, Sujittra'

_publ_section_title
;
 Structural diversity and magnetic properties in 1D and 2D
 azido-bridged cobalt(II) complexes with 1,2-bis(2-pyridyl)ethylene.
;
_journal_issue 6
_journal_name_full 'Dalton transactions (Cambridge, England : 2003)'
_journal_page_first 1254
_journal_page_last 1260
_journal_paper_doi 10.1039/c0dt00853b
_journal_volume 40
_journal_year 2011
_chemical_formula_sum 'C12 H10 Co N8'
_chemical_formula_weight 325.21
_chemical_name_common 'diazido bis(1,2-bis(2-pyridyl)ethylene)cobalt(ii)'
_chemical_name_systematic
;
diazido bis(1,2-bis(2-pyridyl)ethylene)cobalt(II)
;
_space_group_IT_number 2
_symmetry_cell_setting triclinic
_symmetry_space_group_name_Hall '-P 1'
_symmetry_space_group_name_H-M 'P -1'
_atom_sites_solution_hydrogens geom
_atom_sites_solution_primary direct
_atom_sites_solution_secondary difmap
_audit_creation_method SHELXL-97
_cell_angle_alpha 87.99(3)
_cell_angle_beta 67.88(3)
_cell_angle_gamma 79.07(3)
_cell_formula_units_Z 2
_cell_length_a 8.2902(17)
_cell_length_b 8.3224(17)
_cell_length_c 10.284(2)
_cell_measurement_reflns_used 4297
_cell_measurement_temperature 273(2)
_cell_measurement_theta_max 27.43
_cell_measurement_theta_min 3.22
_cell_volume 644.9(3)
_computing_cell_refinement 'process-auto(Rigaku, 1998)'
_computing_data_collection 'process-auto(Rigaku, 1998)'
_computing_data_reduction 'CRYSTAL STRUCTURE (Rigaku/MSC, 2006)'
_computing_molecular_graphics SHELXTL
_computing_publication_material SHELXTL
_computing_structure_refinement 'SHELXL-97 (Sheldrick, 1997)'
_computing_structure_solution 'SHELXS-97 (Sheldrick, 1990)'
_diffrn_ambient_temperature 273(2)
_diffrn_measured_fraction_theta_full 0.991
_diffrn_measured_fraction_theta_max 0.991
_diffrn_measurement_device_type
;
Rigaku RAXIS-RAPID
;
_diffrn_measurement_method 'omega scans'
_diffrn_radiation_monochromator graphite
_diffrn_radiation_source 'fine-focus sealed tube'
_diffrn_radiation_type MoK\a
_diffrn_radiation_wavelength 0.71073
_diffrn_reflns_av_R_equivalents 0.0365
_diffrn_reflns_av_sigmaI/netI 0.0533
_diffrn_reflns_limit_h_max 10
_diffrn_reflns_limit_h_min -10
_diffrn_reflns_limit_k_max 9
_diffrn_reflns_limit_k_min -10
_diffrn_reflns_limit_l_max 12
_diffrn_reflns_limit_l_min -13
_diffrn_reflns_number 6371
_diffrn_reflns_theta_full 27.43
_diffrn_reflns_theta_max 27.43
_diffrn_reflns_theta_min 3.22
_exptl_absorpt_coefficient_mu 1.337
_exptl_absorpt_correction_T_max 1.000000
_exptl_absorpt_correction_T_min 0.808868
_exptl_absorpt_correction_type multi-scan
_exptl_absorpt_process_details
;
Higashi, T. (1995). Program for Absorption Correction.
Rigaku Corporation, Tokyo, Japan.
;
_exptl_crystal_colour pink
_exptl_crystal_density_diffrn 1.675
_exptl_crystal_density_method 'not measured'
_exptl_crystal_description rod
_exptl_crystal_F_000 330
_exptl_crystal_size_max 0.50
_exptl_crystal_size_mid 0.10
_exptl_crystal_size_min 0.10
_refine_diff_density_max 1.164
_refine_diff_density_min -1.334
_refine_diff_density_rms 0.192
_refine_ls_extinction_method none
_refine_ls_goodness_of_fit_ref 1.263
_refine_ls_hydrogen_treatment constr
_refine_ls_matrix_type full
_refine_ls_number_parameters 190
_refine_ls_number_reflns 2921
_refine_ls_number_restraints 0
_refine_ls_restrained_S_all 1.263
_refine_ls_R_factor_all 0.0723
_refine_ls_R_factor_gt 0.0393
_refine_ls_shift/su_max 0.000
_refine_ls_shift/su_mean 0.000
_refine_ls_structure_factor_coef Fsqd
_refine_ls_weighting_details 'calc w=1/[\s^2^(Fo^2^)+(0.0000P)^2^+3.2644P] where P=(Fo^2^+2Fc^2^)/3'
_refine_ls_weighting_scheme calc
_refine_ls_wR_factor_gt 0.0771
_refine_ls_wR_factor_ref 0.1317
_reflns_number_gt 2188
_reflns_number_total 2921
_reflns_threshold_expression >2sigma(I)
_cod_data_source_file C0DT00853B.TXT
_cod_data_source_block Cpd_2
_cod_original_cell_volume 644.9(2)
_cod_original_sg_symbol_H-M P-1
_cod_database_code 7014437

loop_
_symmetry_equiv_pos_as_xyz
'x, y, z'
'-x, -y, -z'

loop_
_atom_site_label
_atom_site_type_symbol
_atom_site_fract_x
_atom_site_fract_y
_atom_site_fract_z
_atom_site_U_iso_or_equiv
_atom_site_adp_type
_atom_site_occupancy
_atom_site_symmetry_multiplicity
_atom_site_calc_flag
_atom_site_refinement_flags
_atom_site_disorder_assembly
_atom_site_disorder_group
Co1 Co 0.31181(8) 0.51516(7) 0.47471(6) 0.01340(17) Uani 1 1 d . . .
N1 N 0.2024(5) 0.3291(4) 0.6390(4) 0.0124(7) Uani 1 1 d . . .
N2 N 0.3996(4) -0.3112(4) 0.3026(4) 0.0112(7) Uani 1 1 d . . .
N3 N 0.5776(4) 0.3799(4) 0.4009(3) 0.0100(7) Uani 1 1 d . . .
N4 N 0.6567(5) 0.3009(4) 0.2929(4) 0.0151(7) Uani 1 1 d . . .
N5 N 0.7320(6) 0.2266(5) 0.1880(4) 0.0271(9) Uani 1 1 d . . .
N6 N 0.0850(5) 0.3660(4) 0.3822(4) 0.0132(7) Uani 1 1 d . . .
N7 N 0.2293(5) 0.3966(4) 0.3377(4) 0.0145(7) Uani 1 1 d . . .
N8 N 0.0571(5) 0.6681(4) 0.5744(4) 0.0161(8) Uani 1 1 d . . .
C1 C 0.1047(6) 0.4005(5) 0.7672(4) 0.0155(9) Uani 1 1 d . . .
H1 H 0.1192 0.5049 0.7840 0.019 Uiso 1 1 calc R . .
C2 C -0.0155(6) 0.3307(6) 0.8755(5) 0.0210(10) Uani 1 1 d . . .
H2 H -0.0769 0.3855 0.9625 0.025 Uiso 1 1 calc R . .
C3 C -0.0419(7) 0.1768(6) 0.8511(5) 0.0232(10) Uani 1 1 d . . .
H3 H -0.1254 0.1278 0.9201 0.028 Uiso 1 1 calc R . .
C4 C 0.0576(6) 0.0985(6) 0.7230(5) 0.0197(9) Uani 1 1 d . . .
H4 H 0.0421 -0.0050 0.7048 0.024 Uiso 1 1 calc R . .
C5 C 0.1827(6) 0.1735(5) 0.6192(4) 0.0150(8) Uani 1 1 d . . .
C6 C 0.3020(5) 0.0862(5) 0.4856(5) 0.0148(8) Uani 1 1 d . . .
H6 H 0.3919 0.1362 0.4253 0.018 Uiso 1 1 calc R . .
C7 C 0.2894(6) -0.0599(5) 0.4457(5) 0.0163(9) Uani 1 1 d . . .
H7 H 0.2003 -0.1097 0.5074 0.020 Uiso 1 1 calc R . .
C8 C 0.4049(6) -0.1492(5) 0.3117(5) 0.0155(9) Uani 1 1 d . . .
C9 C 0.5070(6) -0.0704(6) 0.1978(5) 0.0219(10) Uani 1 1 d . . .
H9 H 0.5091 0.0399 0.2071 0.026 Uiso 1 1 calc R . .
C10 C 0.6056(6) -0.1548(6) 0.0706(5) 0.0239(10) Uani 1 1 d . . .
H10 H 0.6774 -0.1035 -0.0050 0.029 Uiso 1 1 calc R . .
C11 C 0.5949(6) -0.3175(6) 0.0583(5) 0.0208(10) Uani 1 1 d . . .
H11 H 0.6556 -0.3767 -0.0267 0.025 Uiso 1 1 calc R . .
C12 C 0.4923(6) -0.3892(5) 0.1750(4) 0.0155(9) Uani 1 1 d . . .
H12 H 0.4860 -0.4984 0.1659 0.019 Uiso 1 1 calc R . .

loop_
_atom_site_aniso_label
_atom_site_aniso_U_11
_atom_site_aniso_U_22
_atom_site_aniso_U_33
_atom_site_aniso_U_23
_atom_site_aniso_U_13
_atom_site_aniso_U_12
Co1 0.0104(3) 0.0133(3) 0.0152(3) -0.0030(2) -0.0035(2) -0.0014(2)
N1 0.0119(17) 0.0091(17) 0.0156(17) 0.0030(13) -0.0042(14) -0.0032(13)
N2 0.0124(17) 0.0104(17) 0.0132(17) 0.0061(13) -0.0058(14) -0.0070(13)
N3 0.0098(17) 0.0102(17) 0.0107(16) 0.0010(13) -0.0035(13) -0.0045(13)
N4 0.0129(18) 0.0134(18) 0.0186(19) -0.0020(14) -0.0032(15) -0.0064(14)
N5 0.027(2) 0.028(2) 0.020(2) -0.0091(17) -0.0025(18) -0.0026(18)
N6 0.019(2) 0.0103(18) 0.0124(17) -0.0008(13) -0.0091(15) -0.0016(14)
N7 0.0158(19) 0.0156(19) 0.0158(18) -0.0005(14) -0.0075(15) -0.0086(15)
N8 0.0143(19) 0.0099(18) 0.024(2) 0.0008(14) -0.0068(16) -0.0032(14)
C1 0.016(2) 0.013(2) 0.018(2) 0.0017(16) -0.0072(18) -0.0029(17)
C2 0.021(2) 0.020(2) 0.017(2) -0.0038(18) -0.0014(18) -0.0019(19)
C3 0.025(3) 0.025(3) 0.018(2) -0.0003(18) -0.0040(19) -0.009(2)
C4 0.019(2) 0.014(2) 0.025(2) -0.0015(18) -0.0028(19) -0.0098(18)
C5 0.015(2) 0.013(2) 0.016(2) -0.0004(16) -0.0041(17) -0.0054(16)
C6 0.0088(19) 0.013(2) 0.021(2) -0.0002(16) -0.0041(17) -0.0028(16)
C7 0.016(2) 0.017(2) 0.016(2) 0.0010(17) -0.0076(17) -0.0001(17)
C8 0.015(2) 0.015(2) 0.017(2) -0.0015(16) -0.0053(17) -0.0050(17)
C9 0.028(3) 0.015(2) 0.022(2) 0.0039(18) -0.007(2) -0.0096(19)
C10 0.023(3) 0.027(3) 0.019(2) -0.0004(19) -0.0016(19) -0.010(2)
C11 0.020(2) 0.022(2) 0.016(2) -0.0022(18) -0.0024(18) -0.0019(19)
C12 0.018(2) 0.016(2) 0.016(2) -0.0026(16) -0.0102(18) -0.0014(17)

loop_
_atom_type_symbol
_atom_type_description
_atom_type_scat_dispersion_real
_atom_type_scat_dispersion_imag
_atom_type_scat_source
C C 0.0033 0.0016 'International Tables Vol C Tables 4.2.6.8 and 6.1.1.4'
H H 0.0000 0.0000 'International Tables Vol C Tables 4.2.6.8 and 6.1.1.4'
Co Co 0.3494 0.9721 'International Tables Vol C Tables 4.2.6.8 and 6.1.1.4'
N N 0.0061 0.0033 'International Tables Vol C Tables 4.2.6.8 and 6.1.1.4'

loop_
_geom_angle_atom_site_label_1
_geom_angle_atom_site_label_2
_geom_angle_atom_site_label_3
_geom_angle
_geom_angle_site_symmetry_1
_geom_angle_site_symmetry_3
_geom_angle_publ_flag
N7 Co1 N3 173.83(14) . 2_666 ?
N7 Co1 N3 96.15(14) . . ?
N3 Co1 N3 77.75(14) 2_666 . ?
N7 Co1 N8 93.39(14) . . ?
N3 Co1 N8 92.72(14) 2_666 . ?
N3 Co1 N8 170.41(13) . . ?
N7 Co1 N2 86.32(13) . 1_565 ?
N3 Co1 N2 92.55(12) 2_666 1_565 ?
N3 Co1 N2 88.51(13) . 1_565 ?
N8 Co1 N2 93.05(14) . 1_565 ?
N7 Co1 N1 87.64(13) . . ?
N3 Co1 N1 93.68(13) 2_666 . ?
N3 Co1 N1 94.16(13) . . ?
N8 Co1 N1 85.28(14) . . ?
N2 Co1 N1 173.62(12) 1_565 . ?
C1 N1 C5 116.1(4) . . ?
C1 N1 Co1 112.3(3) . . ?
C5 N1 Co1 129.1(3) . . ?
C12 N2 C8 116.7(4) . . ?
C12 N2 Co1 112.6(3) . 1_545 ?
C8 N2 Co1 129.2(3) . 1_545 ?
N4 N3 Co1 127.0(3) . 2_666 ?
N4 N3 Co1 127.7(3) . . ?
Co1 N3 Co1 102.25(14) 2_666 . ?
N5 N4 N3 179.1(5) . . ?
N8 N6 N7 178.5(4) 2_566 . ?
N6 N7 Co1 118.4(3) . . ?
N6 N8 Co1 129.8(3) 2_566 . ?
N1 C1 C2 125.1(4) . . ?
N1 C1 H1 117.5 . . ?
C2 C1 H1 117.5 . . ?
C1 C2 C3 118.2(4) . . ?
C1 C2 H2 120.9 . . ?
C3 C2 H2 120.9 . . ?
C4 C3 C2 118.5(4) . . ?
C4 C3 H3 120.8 . . ?
C2 C3 H3 120.8 . . ?
C3 C4 C5 120.5(4) . . ?
C3 C4 H4 119.8 . . ?
C5 C4 H4 119.8 . . ?
N1 C5 C4 121.5(4) . . ?
N1 C5 C6 117.1(4) . . ?
C4 C5 C6 121.4(4) . . ?
C7 C6 C5 124.1(4) . . ?
C7 C6 H6 117.9 . . ?
C5 C6 H6 117.9 . . ?
C6 C7 C8 125.4(4) . . ?
C6 C7 H7 117.3 . . ?
C8 C7 H7 117.3 . . ?
N2 C8 C9 121.5(4) . . ?
N2 C8 C7 116.8(4) . . ?
C9 C8 C7 121.6(4) . . ?
C10 C9 C8 120.5(4) . . ?
C10 C9 H9 119.8 . . ?
C8 C9 H9 119.8 . . ?
C9 C10 C11 118.5(4) . . ?
C9 C10 H10 120.7 . . ?
C11 C10 H10 120.7 . . ?
C12 C11 C10 118.4(4) . . ?
C12 C11 H11 120.8 . . ?
C10 C11 H11 120.8 . . ?
N2 C12 C11 124.4(4) . . ?
N2 C12 H12 117.8 . . ?
C11 C12 H12 117.8 . . ?

loop_
_geom_bond_atom_site_label_1
_geom_bond_atom_site_label_2
_geom_bond_distance
_geom_bond_site_symmetry_2
_geom_bond_publ_flag
Co1 N7 2.122(3) . ?
Co1 N3 2.122(3) 2_666 ?
Co1 N3 2.135(3) . ?
Co1 N8 2.138(4) . ?
Co1 N2 2.236(3) 1_565 ?
Co1 N1 2.296(4) . ?
N1 C1 1.347(5) . ?
N1 C5 1.368(5) . ?
N2 C12 1.359(5) . ?
N2 C8 1.365(5) . ?
N2 Co1 2.236(3) 1_545 ?
N3 N4 1.198(5) . ?
N3 Co1 2.122(3) 2_666 ?
N4 N5 1.153(5) . ?
N6 N8 1.179(5) 2_566 ?
N6 N7 1.184(5) . ?
N8 N6 1.179(5) 2_566 ?
C1 C2 1.382(6) . ?
C1 H1 0.9300 . ?
C2 C3 1.386(6) . ?
C2 H2 0.9300 . ?
C3 C4 1.371(6) . ?
C3 H3 0.9300 . ?
C4 C5 1.403(6) . ?
C4 H4 0.9300 . ?
C5 C6 1.472(6) . ?
C6 C7 1.331(6) . ?
C6 H6 0.9300 . ?
C7 C8 1.475(6) . ?
C7 H7 0.9300 . ?
C8 C9 1.389(6) . ?
C9 C10 1.384(7) . ?
C9 H9 0.9300 . ?
C10 C11 1.387(7) . ?
C10 H10 0.9300 . ?
C11 C12 1.376(6) . ?
C11 H11 0.9300 . ?
C12 H12 0.9300 . ?
